data_4002083
loop_
_publ_author_name
'Zhang, Junjie'
'Zheng, Hong'
'Malliakas, Christos D.'
'Allred, Jared M.'
'Ren, Yang'
'Li, Qing&#x2019;an'
'Han, Tian-Heng'
'Mitchell, J.F.'

_publ_section_title
;
 Brownmillerite Ca2Co2O5: Synthesis, Stability, and Re-entrant Single
 Crystal to Single Crystal Structural Transitions
;
_journal_issue 24
_journal_name_full 'Chemistry of Materials'
_journal_page_first 7172
_journal_paper_doi 10.1021/cm503873x
_journal_volume 26
_journal_year 2014
_chemical_formula_moiety 'Ca2 Co2 O5'
_chemical_formula_sum 'Ca2 Co2 O5'
_chemical_formula_weight 278.02
_chemical_name_systematic
; 
 ? 
;
_space_group_IT_number 57
_symmetry_cell_setting orthorhombic
_symmetry_space_group_name_Hall '-P 2bc 2c'
_symmetry_space_group_name_H-M 'P c m b'
_atom_sites_solution_primary direct
_atom_sites_solution_secondary difmap
_audit_creation_method SHELXL-97
_cell_angle_alpha 90.00
_cell_angle_beta 90.00
_cell_angle_gamma 90.00
_cell_formula_units_Z 8
_cell_length_a 5.30380(10)
_cell_length_b 14.7518(2)
_cell_length_c 10.9877(2)
_cell_measurement_reflns_used 4503
_cell_measurement_temperature 100(2)
_cell_measurement_theta_max 31.49
_cell_measurement_theta_min 2.76
_cell_volume 859.68(3)
_computing_cell_refinement 'Bruker SAINT'
_computing_data_collection 'Bruker APEX2'
_computing_data_reduction 'Bruker SAINT'
_computing_molecular_graphics 'Bruker SHELXTL'
_computing_publication_material 'Bruker SHELXTL'
_computing_structure_refinement 'SHELXL-97 (Sheldrick, 2008)'
_computing_structure_solution 'SHELXS-97 (Sheldrick, 2008)'
_diffrn_ambient_temperature 100(2)
_diffrn_measured_fraction_theta_full 0.998
_diffrn_measured_fraction_theta_max 0.998
_diffrn_measurement_device_type 'Bruker APEX-II CCD'
_diffrn_measurement_method '\f and \w scans'
_diffrn_radiation_monochromator graphite
_diffrn_radiation_source 'fine-focus sealed tube'
_diffrn_radiation_type MoK\a
_diffrn_radiation_wavelength 0.71073
_diffrn_reflns_av_R_equivalents 0.0327
_diffrn_reflns_av_sigmaI/netI 0.0183
_diffrn_reflns_limit_h_max 7
_diffrn_reflns_limit_h_min -7
_diffrn_reflns_limit_k_max 21
_diffrn_reflns_limit_k_min -21
_diffrn_reflns_limit_l_max 16
_diffrn_reflns_limit_l_min -16
_diffrn_reflns_number 11131
_diffrn_reflns_theta_full 31.50
_diffrn_reflns_theta_max 31.50
_diffrn_reflns_theta_min 2.76
_diffrn_standards_number 0
_exptl_absorpt_coefficient_mu 10.015
_exptl_absorpt_correction_T_max 0.4942
_exptl_absorpt_correction_T_min 0.4096
_exptl_absorpt_correction_type multi-scan
_exptl_absorpt_process_details 'SADABS (Sheldrick, 2003)'
_exptl_crystal_colour black
_exptl_crystal_density_diffrn 4.296
_exptl_crystal_density_method 'not measured'
_exptl_crystal_description block
_exptl_crystal_F_000 1072
_exptl_crystal_size_max 0.06
_exptl_crystal_size_mid 0.05
_exptl_crystal_size_min 0.05
_refine_diff_density_max 0.638
_refine_diff_density_min -1.471
_refine_diff_density_rms 0.254
_refine_ls_extinction_method none
_refine_ls_goodness_of_fit_ref 1.039
_refine_ls_matrix_type full
_refine_ls_number_parameters 90
_refine_ls_number_reflns 1474
_refine_ls_number_restraints 0
_refine_ls_restrained_S_all 1.039
_refine_ls_R_factor_all 0.0382
_refine_ls_R_factor_gt 0.0235
_refine_ls_shift/su_max 0.000
_refine_ls_shift/su_mean 0.000
_refine_ls_structure_factor_coef Fsqd
_refine_ls_weighting_details 'calc w=1/[\s^2^(Fo^2^)+(0.0379P)^2^+0.0820P] where P=(Fo^2^+2Fc^2^)/3'
_refine_ls_weighting_scheme calc
_refine_ls_wR_factor_gt 0.0605
_refine_ls_wR_factor_ref 0.0682
_reflns_number_gt 999
_reflns_number_total 1474
_reflns_threshold_expression >2sigma(I)
_cod_data_source_file cm503873x_si_006.cif
_cod_data_source_block xx
_cod_depositor_comments
;
The following automatic conversions were performed:

'_symmetry_cell_setting' value 'Orthorhombic' changed to
'orthorhombic' according to
/home/saulius/struct/COD-crude-data--automatic-downloads/rss-feeds/ACS/lib/dictionaries/cif_core.dic
dictionary named 'cif_core.dic' version 2.4.2 from 2011-04-26.

Automatic conversion script
Id: cif_fix_values 2935 2014-11-11 08:27:57Z andrius 

 Adding full bibliography for 4002083--4002086.cif.
;
_cod_original_sg_symbol_H-M Pcmb
_cod_database_code 4002083

loop_
_symmetry_equiv_pos_as_xyz
'x, y, z'
'-x, y+1/2, -z'
'-x, -y+1/2, z+1/2'
'x, -y, -z+1/2'
'-x, -y, -z'
'x, -y-1/2, z'
'x, y-1/2, -z-1/2'
'-x, y, z-1/2'

loop_
_atom_site_label
_atom_site_type_symbol
_atom_site_fract_x
_atom_site_fract_y
_atom_site_fract_z
_atom_site_U_iso_or_equiv
_atom_site_adp_type
_atom_site_occupancy
_atom_site_symmetry_multiplicity
_atom_site_calc_flag
_atom_site_refinement_flags
Ca1 Ca -0.02005(9) 0.10783(5) 0.24002(7) 0.00538(16) Uani 1 1 d .
Ca2 Ca 0.48924(8) 0.39217(5) 0.50990(7) 0.00581(17) Uani 1 1 d .
Co1 Co 0.44619(9) 0.2500 0.28040(5) 0.00483(12) Uani 1 2 d S
Co2 Co -0.04684(9) 0.2500 0.47018(5) 0.00512(13) Uani 1 2 d S
Co3 Co 0.0000 0.0000 0.5000 0.00414(18) Uani 1 2 d S
Co4 Co -0.51073(7) 0.0000 0.2500 0.00348(17) Uani 1 2 d S
O1 O 0.0879(4) 0.2500 0.3084(2) 0.0064(5) Uani 1 2 d S
O2 O 0.5954(4) 0.2500 0.4400(2) 0.0061(4) Uani 1 2 d S
O3 O 0.0223(3) 0.36076(18) 0.5307(3) 0.0089(5) Uani 1 1 d .
O4 O 0.5045(3) 0.13856(18) 0.2198(3) 0.0089(6) Uani 1 1 d .
O5 O -0.2367(3) -0.01022(11) 0.6257(2) 0.0064(3) Uani 1 1 d .
O6 O -0.2631(3) 0.01498(11) 0.3762(2) 0.0061(3) Uani 1 1 d .

loop_
_atom_site_aniso_label
_atom_site_aniso_U_11
_atom_site_aniso_U_22
_atom_site_aniso_U_33
_atom_site_aniso_U_23
_atom_site_aniso_U_13
_atom_site_aniso_U_12
Ca1 0.0061(2) 0.0047(4) 0.0053(4) -0.0004(3) 0.00008(14) -0.00026(15)
Ca2 0.0064(2) 0.0052(4) 0.0058(4) 0.0001(3) -0.00028(14) 0.00051(13)
Co1 0.0053(2) 0.0041(3) 0.0052(3) 0.000 -0.00040(19) 0.000
Co2 0.00509(19) 0.0045(3) 0.0058(3) 0.000 0.00024(19) 0.000
Co3 0.0039(2) 0.0051(4) 0.0034(4) 0.0004(3) -0.00018(12) -0.00060(12)
Co4 0.0031(2) 0.0047(4) 0.0026(4) 0.0000(3) 0.000 0.000
O1 0.0062(10) 0.0058(11) 0.0071(12) 0.000 0.0007(8) 0.000
O2 0.0061(10) 0.0081(11) 0.0041(11) 0.000 -0.0012(8) 0.000
O3 0.0092(8) 0.0087(14) 0.0087(14) -0.0036(12) 0.0007(6) -0.0010(6)
O4 0.0097(8) 0.0092(15) 0.0078(14) -0.0023(12) 0.0003(5) 0.0026(5)
O5 0.0061(7) 0.0084(7) 0.0046(7) -0.0003(10) 0.0009(6) -0.0010(7)
O6 0.0059(7) 0.0079(7) 0.0043(7) 0.0001(10) -0.0010(6) 0.0000(7)

loop_
_atom_type_symbol
_atom_type_description
_atom_type_scat_dispersion_real
_atom_type_scat_dispersion_imag
_atom_type_scat_source
O O 0.0106 0.0060 'International Tables Vol C Tables 4.2.6.8 and 6.1.1.4'
Ca Ca 0.2262 0.3064 'International Tables Vol C Tables 4.2.6.8 and 6.1.1.4'
Co Co 0.3494 0.9721 'International Tables Vol C Tables 4.2.6.8 and 6.1.1.4'

loop_
_geom_angle_atom_site_label_1
_geom_angle_atom_site_label_2
_geom_angle_atom_site_label_3
_geom_angle
_geom_angle_site_symmetry_1
_geom_angle_site_symmetry_3
O1 Ca1 O3 98.13(9) . 3_554
O1 Ca1 O6 116.74(8) . .
O3 Ca1 O6 136.06(8) 3_554 .
O1 Ca1 O5 101.48(7) . 5_556
O3 Ca1 O5 134.69(8) 3_554 5_556
O6 Ca1 O5 65.90(7) . 5_556
O1 Ca1 O5 130.73(7) . 8
O3 Ca1 O5 69.73(8) 3_554 8
O6 Ca1 O5 101.80(7) . 8
O5 Ca1 O5 66.48(10) 5_556 8
O1 Ca1 O6 158.76(7) . 4
O3 Ca1 O6 69.44(8) 3_554 4
O6 Ca1 O6 68.75(10) . 4
O5 Ca1 O6 99.36(7) 5_556 4
O5 Ca1 O6 62.57(6) 8 4
O1 Ca1 O4 96.41(9) . 1_455
O3 Ca1 O4 82.86(8) 3_554 1_455
O6 Ca1 O4 68.17(8) . 1_455
O5 Ca1 O4 134.00(8) 5_556 1_455
O5 Ca1 O4 127.09(8) 8 1_455
O6 Ca1 O4 65.70(7) 4 1_455
O1 Ca1 O4 68.56(8) . .
O3 Ca1 O4 84.04(7) 3_554 .
O6 Ca1 O4 131.92(8) . .
O5 Ca1 O4 66.30(7) 5_556 .
O5 Ca1 O4 62.87(7) 8 .
O6 Ca1 O4 124.67(7) 4 .
O4 Ca1 O4 158.40(12) 1_455 .
O1 Ca1 Co4 132.52(6) . .
O3 Ca1 Co4 97.69(5) 3_554 .
O6 Ca1 Co4 39.03(5) . .
O5 Ca1 Co4 98.32(4) 5_556 .
O5 Ca1 Co4 96.74(4) 8 .
O6 Ca1 Co4 38.82(5) 4 .
O4 Ca1 Co4 42.17(6) 1_455 .
O4 Ca1 Co4 157.72(6) . .
O1 Ca1 Co3 137.86(7) . 4
O3 Ca1 Co3 42.54(7) 3_554 4
O6 Ca1 Co3 104.89(6) . 4
O5 Ca1 Co3 101.03(6) 5_556 4
O5 Ca1 Co3 37.36(5) 8 4
O6 Ca1 Co3 39.33(5) 4 4
O4 Ca1 Co3 92.92(7) 1_455 4
O4 Ca1 Co3 88.94(6) . 4
Co4 Ca1 Co3 77.945(16) . 4
O1 Ca1 Co4 103.68(6) . 1_655
O3 Ca1 Co4 97.97(5) 3_554 1_655
O6 Ca1 Co4 98.69(5) . 1_655
O5 Ca1 Co4 37.72(5) 5_556 1_655
O5 Ca1 Co4 37.70(5) 8 1_655
O6 Ca1 Co4 95.28(4) 4 1_655
O4 Ca1 Co4 159.52(7) 1_455 1_655
O4 Ca1 Co4 40.24(6) . 1_655
Co4 Ca1 Co4 117.95(2) . 1_655
Co3 Ca1 Co4 74.837(15) 4 1_655
O1 Ca1 Ca1 152.52(7) . 4
O3 Ca1 Ca1 105.33(8) 3_554 4
O6 Ca1 Ca1 52.31(5) . 4
O5 Ca1 Ca1 51.50(4) 5_556 4
O5 Ca1 Ca1 49.51(5) 8 4
O6 Ca1 Ca1 47.88(5) 4 4
O4 Ca1 Ca1 100.47(6) 1_455 4
O4 Ca1 Ca1 99.52(6) . 4
Co4 Ca1 Ca1 58.504(13) . 4
Co3 Ca1 Ca1 62.86(2) 4 4
Co4 Ca1 Ca1 59.448(13) 1_655 4
O2 Ca2 O4 98.51(9) . 3_655
O2 Ca2 O6 100.48(7) . 6_665
O4 Ca2 O6 134.67(8) 3_655 6_665
O2 Ca2 O5 117.58(8) . 2_556
O4 Ca2 O5 135.45(8) 3_655 2_556
O6 Ca2 O5 66.07(7) 6_665 2_556
O2 Ca2 O6 160.26(7) . 2_556
O4 Ca2 O6 69.89(8) 3_655 2_556
O6 Ca2 O6 98.92(7) 6_665 2_556
O5 Ca2 O6 67.67(10) 2_556 2_556
O2 Ca2 O3 95.90(8) . .
O4 Ca2 O3 83.69(8) 3_655 .
O6 Ca2 O3 134.06(8) 6_665 .
O5 Ca2 O3 68.27(8) 2_556 .
O6 Ca2 O3 67.61(7) 2_556 .
O2 Ca2 O5 129.50(7) . 6_665
O4 Ca2 O5 68.98(8) 3_655 6_665
O6 Ca2 O5 67.13(10) 6_665 6_665
O5 Ca2 O5 102.00(7) 2_556 6_665
O6 Ca2 O5 62.57(6) 2_556 6_665
O3 Ca2 O5 128.73(8) . 6_665
O2 Ca2 O3 68.85(7) . 1_655
O4 Ca2 O3 82.95(7) 3_655 1_655
O6 Ca2 O3 66.56(7) 6_665 1_655
O5 Ca2 O3 132.54(7) 2_556 1_655
O6 Ca2 O3 123.18(7) 2_556 1_655
O3 Ca2 O3 157.87(12) . 1_655
O5 Ca2 O3 61.27(6) 6_665 1_655
O2 Ca2 Co3 132.23(6) . 2_556
O4 Ca2 Co3 98.50(5) 3_655 2_556
O6 Ca2 Co3 98.41(4) 6_665 2_556
O5 Ca2 Co3 37.91(5) 2_556 2_556
O6 Ca2 Co3 39.91(5) 2_556 2_556
O3 Ca2 Co3 42.67(6) . 2_556
O5 Ca2 Co3 98.28(4) 6_665 2_556
O3 Ca2 Co3 157.69(6) 1_655 2_556
O2 Ca2 Co4 138.25(7) . 2_556
O4 Ca2 Co4 42.21(7) 3_655 2_556
O6 Ca2 Co4 102.07(6) 6_665 2_556
O5 Ca2 Co4 103.63(6) 2_556 2_556
O6 Ca2 Co4 38.52(5) 2_556 2_556
O3 Ca2 Co4 93.07(7) . 2_556
O5 Ca2 Co4 38.30(5) 6_665 2_556
O3 Ca2 Co4 88.79(6) 1_655 2_556
Co3 Ca2 Co4 78.027(18) 2_556 2_556
O2 Ca2 Co3 103.80(5) . 2_656
O4 Ca2 Co3 96.86(5) 3_655 2_656
O6 Ca2 Co3 38.59(5) 6_665 2_656
O5 Ca2 Co3 98.72(4) 2_556 2_656
O6 Ca2 Co3 93.66(4) 2_556 2_656
O3 Ca2 Co3 159.96(6) . 2_656
O5 Ca2 Co3 36.52(5) 6_665 2_656
O3 Ca2 Co3 40.23(5) 1_655 2_656
Co3 Ca2 Co3 117.95(2) 2_556 2_656
Co4 Ca2 Co3 74.730(16) 2_556 2_656
O2 Ca2 Ca2 151.21(7) . 5_666
O4 Ca2 Ca2 104.99(8) 3_655 5_666
O6 Ca2 Ca2 50.92(5) 6_665 5_666
O5 Ca2 Ca2 52.87(5) 2_556 5_666
O6 Ca2 Ca2 47.99(5) 2_556 5_666
O3 Ca2 Ca2 102.93(6) . 5_666
O5 Ca2 Ca2 49.14(5) 6_665 5_666
O3 Ca2 Ca2 97.52(6) 1_655 5_666
Co3 Ca2 Ca2 60.480(17) 2_556 5_666
Co4 Ca2 Ca2 62.78(3) 2_556 5_666
Co3 Ca2 Ca2 57.470(16) 2_656 5_666
O4 Co1 O4 131.87(18) . 6_565
O4 Co1 O2 105.45(9) . .
O4 Co1 O2 105.45(9) 6_565 .
O4 Co1 O1 103.22(6) . .
O4 Co1 O1 103.22(6) 6_565 .
O2 Co1 O1 105.10(11) . .
O4 Co1 Ca1 131.67(7) . 6_565
O4 Co1 Ca1 59.64(5) 6_565 6_565
O2 Co1 Ca1 115.75(5) . 6_565
O1 Co1 Ca1 43.59(3) . 6_565
O4 Co1 Ca1 59.64(5) . .
O4 Co1 Ca1 131.67(7) 6_565 .
O2 Co1 Ca1 115.75(5) . .
O1 Co1 Ca1 43.59(3) . .
Ca1 Co1 Ca1 79.71(3) 6_565 .
O4 Co1 Ca2 71.90(10) . 6_565
O4 Co1 Ca2 148.66(9) 6_565 6_565
O2 Co1 Ca2 43.31(3) . 6_565
O1 Co1 Ca2 86.91(6) . 6_565
Ca1 Co1 Ca2 124.42(2) 6_565 6_565
Ca1 Co1 Ca2 75.386(14) . 6_565
O4 Co1 Ca2 148.67(9) . .
O4 Co1 Ca2 71.90(10) 6_565 .
O2 Co1 Ca2 43.31(3) . .
O1 Co1 Ca2 86.91(6) . .
Ca1 Co1 Ca2 75.386(14) 6_565 .
Ca1 Co1 Ca2 124.42(2) . .
Ca2 Co1 Ca2 79.27(3) 6_565 .
O4 Co1 Ca1 110.86(6) . 6_665
O4 Co1 Ca1 43.74(5) 6_565 6_665
O2 Co1 Ca1 77.64(6) . 6_665
O1 Co1 Ca1 143.800(11) . 6_665
Ca1 Co1 Ca1 101.95(2) 6_565 6_665
Ca1 Co1 Ca1 164.56(3) . 6_665
Ca2 Co1 Ca1 114.659(19) 6_565 6_665
Ca2 Co1 Ca1 70.352(14) . 6_665
O4 Co1 Ca1 43.74(5) . 1_655
O4 Co1 Ca1 110.86(6) 6_565 1_655
O2 Co1 Ca1 77.64(6) . 1_655
O1 Co1 Ca1 143.800(11) . 1_655
Ca1 Co1 Ca1 164.56(3) 6_565 1_655
Ca1 Co1 Ca1 101.95(2) . 1_655
Ca2 Co1 Ca1 70.352(14) 6_565 1_655
Ca2 Co1 Ca1 114.659(19) . 1_655
Ca1 Co1 Ca1 72.40(2) 6_665 1_655
O4 Co1 Ca2 32.75(10) . 3_654
O4 Co1 Ca2 101.96(10) 6_565 3_654
O2 Co1 Ca2 134.66(4) . 3_654
O1 Co1 Ca2 102.85(6) . 3_654
Ca1 Co1 Ca2 109.17(2) 6_565 3_654
Ca1 Co1 Ca2 65.964(14) . 3_654
Ca2 Co1 Ca2 104.55(2) 6_565 3_654
Ca2 Co1 Ca2 169.598(16) . 3_654
Ca1 Co1 Ca2 99.359(19) 6_665 3_654
Ca1 Co1 Ca2 58.977(14) 1_655 3_654
O4 Co1 Ca2 101.96(10) . 8_655
O4 Co1 Ca2 32.75(10) 6_565 8_655
O2 Co1 Ca2 134.66(4) . 8_655
O1 Co1 Ca2 102.85(6) . 8_655
Ca1 Co1 Ca2 65.965(14) 6_565 8_655
Ca1 Co1 Ca2 109.17(2) . 8_655
Ca2 Co1 Ca2 169.599(16) 6_565 8_655
Ca2 Co1 Ca2 104.55(2) . 8_655
Ca1 Co1 Ca2 58.977(14) 6_665 8_655
Ca1 Co1 Ca2 99.359(19) 1_655 8_655
Ca2 Co1 Ca2 70.06(3) 3_654 8_655
O3 Co2 O3 130.18(17) . 6_565
O3 Co2 O1 105.45(9) . .
O3 Co2 O1 105.45(9) 6_565 .
O3 Co2 O2 105.29(6) . 1_455
O3 Co2 O2 105.29(6) 6_565 1_455
O1 Co2 O2 102.00(11) . 1_455
O3 Co2 Ca2 133.40(7) . 6_465
O3 Co2 Ca2 61.38(6) 6_565 6_465
O1 Co2 Ca2 113.92(5) . 6_465
O2 Co2 Ca2 43.95(3) 1_455 6_465
O3 Co2 Ca2 61.38(6) . 1_455
O3 Co2 Ca2 133.40(7) 6_565 1_455
O1 Co2 Ca2 113.92(5) . 1_455
O2 Co2 Ca2 43.95(3) 1_455 1_455
Ca2 Co2 Ca2 80.01(3) 6_465 1_455
O3 Co2 Ca1 72.33(9) . 6_565
O3 Co2 Ca1 148.57(9) 6_565 6_565
O1 Co2 Ca1 43.14(3) . 6_565
O2 Co2 Ca1 84.86(6) 1_455 6_565
Ca2 Co2 Ca1 123.05(2) 6_465 6_565
Ca2 Co2 Ca1 74.069(14) 1_455 6_565
O3 Co2 Ca1 148.57(9) . .
O3 Co2 Ca1 72.33(9) 6_565 .
O1 Co2 Ca1 43.14(3) . .
O2 Co2 Ca1 84.86(6) 1_455 .
Ca2 Co2 Ca1 74.068(14) 6_465 .
Ca2 Co2 Ca1 123.05(2) 1_455 .
Ca1 Co2 Ca1 79.25(3) 6_565 .
O3 Co2 Ca2 109.06(6) . 6_565
O3 Co2 Ca2 42.10(6) 6_565 6_565
O1 Co2 Ca2 79.38(6) . 6_565
O2 Co2 Ca2 143.889(12) 1_455 6_565
Ca2 Co2 Ca2 101.96(2) 6_465 6_565
Ca2 Co2 Ca2 164.73(3) 1_455 6_565
Ca1 Co2 Ca2 115.82(2) 6_565 6_565
Ca1 Co2 Ca2 71.584(14) . 6_565
O3 Co2 Ca2 42.10(6) . .
O3 Co2 Ca2 109.07(6) 6_565 .
O1 Co2 Ca2 79.38(6) . .
O2 Co2 Ca2 143.889(12) 1_455 .
Ca2 Co2 Ca2 164.73(3) 6_465 .
Ca2 Co2 Ca2 101.96(2) 1_455 .
Ca1 Co2 Ca2 71.583(14) 6_565 .
Ca1 Co2 Ca2 115.82(2) . .
Ca2 Co2 Ca2 72.19(2) 6_565 .
O3 Co2 Ca1 32.78(9) . 3
O3 Co2 Ca1 101.64(10) 6_565 3
O1 Co2 Ca1 135.86(4) . 3
O2 Co2 Ca1 103.62(6) 1_455 3
Ca2 Co2 Ca1 109.52(2) 6_465 3
Ca2 Co2 Ca1 66.119(15) 1_455 3
Ca1 Co2 Ca1 104.72(2) 6_565 3
Ca1 Co2 Ca1 170.826(16) . 3
Ca2 Co2 Ca1 99.28(2) 6_565 3
Ca2 Co2 Ca1 58.945(14) . 3
O3 Co2 Ca1 101.64(10) . 8_556
O3 Co2 Ca1 32.78(9) 6_565 8_556
O1 Co2 Ca1 135.86(4) . 8_556
O2 Co2 Ca1 103.62(6) 1_455 8_556
Ca2 Co2 Ca1 66.119(15) 6_465 8_556
Ca2 Co2 Ca1 109.52(2) 1_455 8_556
Ca1 Co2 Ca1 170.826(16) 6_565 8_556
Ca1 Co2 Ca1 104.72(2) . 8_556
Ca2 Co2 Ca1 58.945(14) 6_565 8_556
Ca2 Co2 Ca1 99.28(2) . 8_556
Ca1 Co2 Ca1 70.16(3) 3 8_556
O5 Co3 O5 180.0 . 5_556
O5 Co3 O6 87.50(11) . 5_556
O5 Co3 O6 92.50(11) 5_556 5_556
O5 Co3 O6 92.50(11) . .
O5 Co3 O6 87.50(11) 5_556 .
O6 Co3 O6 180.0 5_556 .
O5 Co3 O3 89.89(8) . 6_565
O5 Co3 O3 90.11(8) 5_556 6_565
O6 Co3 O3 87.63(8) 5_556 6_565
O6 Co3 O3 92.37(8) . 6_565
O5 Co3 O3 90.11(8) . 2_546
O5 Co3 O3 89.89(8) 5_556 2_546
O6 Co3 O3 92.37(8) 5_556 2_546
O6 Co3 O3 87.63(8) . 2_546
O3 Co3 O3 180.0 6_565 2_546
O5 Co3 Ca2 125.94(6) . 6_565
O5 Co3 Ca2 54.06(6) 5_556 6_565
O6 Co3 Ca2 55.10(6) 5_556 6_565
O6 Co3 Ca2 124.90(6) . 6_565
O3 Co3 Ca2 55.35(5) 6_565 6_565
O3 Co3 Ca2 124.65(4) 2_546 6_565
O5 Co3 Ca2 54.06(6) . 2_546
O5 Co3 Ca2 125.94(6) 5_556 2_546
O6 Co3 Ca2 124.90(6) 5_556 2_546
O6 Co3 Ca2 55.10(6) . 2_546
O3 Co3 Ca2 124.65(5) 6_565 2_546
O3 Co3 Ca2 55.35(4) 2_546 2_546
Ca2 Co3 Ca2 180.00(4) 6_565 2_546
O5 Co3 Ca1 124.50(6) . 4
O5 Co3 Ca1 55.50(6) 5_556 4
O6 Co3 Ca1 124.05(6) 5_556 4
O6 Co3 Ca1 55.95(6) . 4
O3 Co3 Ca1 130.45(8) 6_565 4
O3 Co3 Ca1 49.55(8) 2_546 4
Ca2 Co3 Ca1 109.245(15) 6_565 4
Ca2 Co3 Ca1 70.755(15) 2_546 4
O5 Co3 Ca1 55.50(6) . 8_556
O5 Co3 Ca1 124.50(6) 5_556 8_556
O6 Co3 Ca1 55.95(6) 5_556 8_556
O6 Co3 Ca1 124.05(6) . 8_556
O3 Co3 Ca1 49.55(8) 6_565 8_556
O3 Co3 Ca1 130.45(8) 2_546 8_556
Ca2 Co3 Ca1 70.755(15) 6_565 8_556
Ca2 Co3 Ca1 109.245(15) 2_546 8_556
Ca1 Co3 Ca1 180.0 4 8_556
O5 Co3 Ca2 55.76(6) . 6_465
O5 Co3 Ca2 124.24(6) 5_556 6_465
O6 Co3 Ca2 130.25(6) 5_556 6_465
O6 Co3 Ca2 49.75(6) . 6_465
O3 Co3 Ca2 62.91(4) 6_565 6_465
O3 Co3 Ca2 117.09(4) 2_546 6_465
Ca2 Co3 Ca2 117.95(2) 6_565 6_465
Ca2 Co3 Ca2 62.05(2) 2_546 6_465
Ca1 Co3 Ca2 105.137(15) 4 6_465
Ca1 Co3 Ca2 74.863(15) 8_556 6_465
O5 Co3 Ca2 124.24(6) . 2_646
O5 Co3 Ca2 55.76(6) 5_556 2_646
O6 Co3 Ca2 49.75(6) 5_556 2_646
O6 Co3 Ca2 130.25(6) . 2_646
O3 Co3 Ca2 117.09(4) 6_565 2_646
O3 Co3 Ca2 62.91(4) 2_546 2_646
Ca2 Co3 Ca2 62.05(2) 6_565 2_646
Ca2 Co3 Ca2 117.95(2) 2_546 2_646
Ca1 Co3 Ca2 74.863(15) 4 2_646
Ca1 Co3 Ca2 105.137(15) 8_556 2_646
Ca2 Co3 Ca2 180.0 6_465 2_646
O5 Co4 O5 91.46(13) 8_455 5_456
O5 Co4 O6 177.68(6) 8_455 .
O5 Co4 O6 87.39(11) 5_456 .
O5 Co4 O6 87.39(11) 8_455 4
O5 Co4 O6 177.68(6) 5_456 4
O6 Co4 O6 93.82(13) . 4
O5 Co4 O4 89.47(8) 8_455 1_455
O5 Co4 O4 93.65(8) 5_456 1_455
O6 Co4 O4 88.59(8) . 1_455
O6 Co4 O4 88.35(8) 4 1_455
O5 Co4 O4 93.65(8) 8_455 4_455
O5 Co4 O4 89.47(8) 5_456 4_455
O6 Co4 O4 88.35(8) . 4_455
O6 Co4 O4 88.59(8) 4 4_455
O4 Co4 O4 175.53(9) 1_455 4_455
O5 Co4 Ca1 127.63(6) 8_455 .
O5 Co4 Ca1 125.44(6) 5_456 .
O6 Co4 Ca1 51.94(6) . .
O6 Co4 Ca1 56.74(6) 4 .
O4 Co4 Ca1 56.42(4) 1_455 .
O4 Co4 Ca1 119.11(5) 4_455 .
O5 Co4 Ca1 125.44(6) 8_455 4
O5 Co4 Ca1 127.63(6) 5_456 4
O6 Co4 Ca1 56.74(6) . 4
O6 Co4 Ca1 51.94(6) 4 4
O4 Co4 Ca1 119.12(5) 1_455 4
O4 Co4 Ca1 56.42(4) 4_455 4
Ca1 Co4 Ca1 62.99(3) . 4
O5 Co4 Ca2 126.47(6) 8_455 2_546
O5 Co4 Ca2 57.13(6) 5_456 2_546
O6 Co4 Ca2 54.33(6) . 2_546
O6 Co4 Ca2 122.18(6) 4 2_546
O4 Co4 Ca2 130.13(8) 1_455 2_546
O4 Co4 Ca2 49.65(8) 4_455 2_546
Ca1 Co4 Ca2 105.556(17) . 2_546
Ca1 Co4 Ca2 70.656(15) 4 2_546
O5 Co4 Ca2 57.13(6) 8_455 3_554
O5 Co4 Ca2 126.47(6) 5_456 3_554
O6 Co4 Ca2 122.18(6) . 3_554
O6 Co4 Ca2 54.33(6) 4 3_554
O4 Co4 Ca2 49.65(8) 1_455 3_554
O4 Co4 Ca2 130.13(8) 4_455 3_554
Ca1 Co4 Ca2 70.656(15) . 3_554
Ca1 Co4 Ca2 105.556(17) 4 3_554
Ca2 Co4 Ca2 175.76(2) 2_546 3_554
O5 Co4 Ca1 51.97(6) 8_455 4_455
O5 Co4 Ca1 54.12(6) 5_456 4_455
O6 Co4 Ca1 128.42(6) . 4_455
O6 Co4 Ca1 123.73(6) 4 4_455
O4 Co4 Ca1 122.64(5) 1_455 4_455
O4 Co4 Ca1 61.82(4) 4_455 4_455
Ca1 Co4 Ca1 179.057(10) . 4_455
Ca1 Co4 Ca1 117.95(2) 4 4_455
Ca2 Co4 Ca1 74.943(15) 2_546 4_455
Ca2 Co4 Ca1 108.872(16) 3_554 4_455
O5 Co4 Ca1 54.12(6) 8_455 1_455
O5 Co4 Ca1 51.97(6) 5_456 1_455
O6 Co4 Ca1 123.72(6) . 1_455
O6 Co4 Ca1 128.42(6) 4 1_455
O4 Co4 Ca1 61.82(4) 1_455 1_455
O4 Co4 Ca1 122.64(5) 4_455 1_455
Ca1 Co4 Ca1 117.95(2) . 1_455
Ca1 Co4 Ca1 179.056(10) 4 1_455
Ca2 Co4 Ca1 108.872(16) 2_546 1_455
Ca2 Co4 Ca1 74.943(15) 3_554 1_455
Ca1 Co4 Ca1 61.11(3) 4_455 1_455
Co2 O1 Co1 121.10(13) . .
Co2 O1 Ca1 102.13(7) . 6_565
Co1 O1 Ca1 101.17(6) . 6_565
Co2 O1 Ca1 102.13(7) . .
Co1 O1 Ca1 101.17(6) . .
Ca1 O1 Ca1 131.50(11) 6_565 .
Co1 O2 Co2 124.19(13) . 1_655
Co1 O2 Ca2 101.72(7) . 6_565
Co2 O2 Ca2 100.58(6) 1_655 6_565
Co1 O2 Ca2 101.72(7) . .
Co2 O2 Ca2 100.58(6) 1_655 .
Ca2 O2 Ca2 131.17(11) 6_565 .
Co2 O3 Co3 145.33(15) . 2_556
Co2 O3 Ca1 122.66(14) . 3
Co3 O3 Ca1 87.92(10) 2_556 3
Co2 O3 Ca2 109.39(10) . .
Co3 O3 Ca2 81.98(7) 2_556 .
Ca1 O3 Ca2 93.27(8) 3 .
Co2 O3 Ca2 85.23(7) . 1_455
Co3 O3 Ca2 76.86(6) 2_556 1_455
Ca1 O3 Ca2 92.36(7) 3 1_455
Ca2 O3 Ca2 157.87(12) . 1_455
Co1 O4 Co4 146.58(16) . 1_655
Co1 O4 Ca2 122.77(15) . 3_654
Co4 O4 Ca2 88.14(10) 1_655 3_654
Co1 O4 Ca1 107.30(10) . 1_655
Co4 O4 Ca1 81.41(7) 1_655 1_655
Ca2 O4 Ca1 92.12(8) 3_654 1_655
Co1 O4 Ca1 87.03(7) . .
Co4 O4 Ca1 77.93(7) 1_655 .
Ca2 O4 Ca1 93.44(7) 3_654 .
Ca1 O4 Ca1 158.40(12) 1_655 .
Co3 O5 Co4 170.62(10) . 5_456
Co3 O5 Ca2 88.03(9) . 2_546
Co4 O5 Ca2 95.54(6) 5_456 2_546
Co3 O5 Ca1 96.77(7) . 5_556
Co4 O5 Ca1 90.31(9) 5_456 5_556
Ca2 O5 Ca1 108.64(6) 2_546 5_556
Co3 O5 Ca1 87.15(6) . 8_556
Co4 O5 Ca1 88.18(9) 5_456 8_556
Ca2 O5 Ca1 171.43(10) 2_546 8_556
Ca1 O5 Ca1 78.99(7) 5_556 8_556
Co3 O5 Ca2 87.71(9) . 6_465
Co4 O5 Ca2 84.57(6) 5_456 6_465
Ca2 O5 Ca2 78.00(7) 2_546 6_465
Ca1 O5 Ca2 172.03(10) 5_556 6_465
Ca1 O5 Ca2 94.72(6) 8_556 6_465
Co4 O6 Co3 166.73(10) . .
Co4 O6 Ca2 97.66(7) . 6_465
Co3 O6 Ca2 91.66(10) . 6_465
Co4 O6 Ca1 89.03(10) . .
Co3 O6 Ca1 96.56(6) . .
Ca2 O6 Ca1 110.45(7) 6_465 .
Co4 O6 Ca2 87.15(6) . 2_546
Co3 O6 Ca2 84.99(8) . 2_546
Ca2 O6 Ca2 81.09(7) 6_465 2_546
Ca1 O6 Ca2 168.25(10) . 2_546
Co4 O6 Ca1 84.44(8) . 4
Co3 O6 Ca1 84.72(6) . 4
Ca2 O6 Ca1 169.50(10) 6_465 4
Ca1 O6 Ca1 79.81(7) . 4
Ca2 O6 Ca1 88.77(5) 2_546 4

loop_
_geom_bond_atom_site_label_1
_geom_bond_atom_site_label_2
_geom_bond_distance
_geom_bond_site_symmetry_2
Ca1 O1 2.3002(12) .
Ca1 O3 2.347(3) 3_554
Ca1 O6 2.403(2) .
Ca1 O5 2.471(2) 5_556
Ca1 O5 2.543(2) 8
Ca1 O6 2.564(2) 4
Ca1 O4 2.5716(16) 1_455
Ca1 O4 2.8276(16) .
Ca1 Co4 3.0521(6) .
Ca1 Co3 3.0817(8) 4
Ca1 Co4 3.1369(6) 1_655
Ca1 Ca1 3.1891(15) 4
Ca2 O2 2.3032(13) .
Ca2 O4 2.351(3) 3_655
Ca2 O6 2.400(2) 6_665
Ca2 O5 2.467(2) 2_556
Ca2 O6 2.507(2) 2_556
Ca2 O3 2.5301(17) .
Ca2 O5 2.601(2) 6_665
Ca2 O3 2.8737(17) 1_655
Ca2 Co3 3.0455(5) 2_556
Ca2 Co4 3.0827(8) 2_556
Ca2 Co3 3.1434(5) 2_656
Ca2 Ca2 3.1910(16) 5_666
Co1 O4 1.800(3) .
Co1 O4 1.801(3) 6_565
Co1 O2 1.924(2) .
Co1 O1 1.925(2) .
Co1 Ca1 3.2726(7) 6_565
Co1 Ca2 3.2877(9) 6_565
Co1 Ca1 3.5509(7) 6_665
Co1 Ca1 3.5509(7) 1_655
Co1 Ca2 3.6536(9) 3_654
Co1 Ca2 3.6536(9) 8_655
Co2 O3 1.802(3) .
Co2 O3 1.802(3) 6_565
Co2 O1 1.916(3) .
Co2 O2 1.926(2) 1_455
Co2 Ca2 3.2623(7) 6_465
Co2 Ca2 3.2623(7) 1_455
Co2 Ca1 3.2885(8) 6_565
Co2 Ca2 3.5599(7) 6_565
Co2 Ca1 3.6489(9) 3
Co2 Ca1 3.6489(9) 8_556
Co3 O5 1.872(2) .
Co3 O5 1.872(2) 5_556
Co3 O6 1.961(2) 5_556
Co3 O6 1.962(2) .
Co3 O3 2.085(3) 6_565
Co3 O3 2.085(3) 2_546
Co3 Ca2 3.0456(5) 6_565
Co3 Ca2 3.0456(5) 2_546
Co3 Ca1 3.0817(8) 4
Co3 Ca1 3.0817(8) 8_556
Co3 Ca2 3.1434(5) 6_465
Co3 Ca2 3.1434(5) 2_646
Co4 O5 1.919(2) 8_455
Co4 O5 1.919(2) 5_456
Co4 O6 1.922(2) .
Co4 O6 1.922(2) 4
Co4 O4 2.072(3) 1_455
Co4 O4 2.072(3) 4_455
Co4 Ca1 3.0521(6) 4
Co4 Ca2 3.0827(8) 2_546
Co4 Ca2 3.0827(8) 3_554
Co4 Ca1 3.1369(6) 4_455
Co4 Ca1 3.1369(6) 1_455
O1 Ca1 2.3001(12) 6_565
O2 Co2 1.926(2) 1_655
O2 Ca2 2.3032(13) 6_565
O3 Co3 2.085(3) 2_556
O3 Ca1 2.347(3) 3
O3 Ca2 2.8737(17) 1_455
O4 Co4 2.072(3) 1_655
O4 Ca2 2.351(3) 3_654
O4 Ca1 2.5716(16) 1_655
O5 Co4 1.919(2) 5_456
O5 Ca2 2.467(2) 2_546
O5 Ca1 2.471(2) 5_556
O5 Ca1 2.543(2) 8_556
O5 Ca2 2.601(2) 6_465
O6 Ca2 2.400(2) 6_465
O6 Ca2 2.507(2) 2_546
O6 Ca1 2.564(2) 4
